data_1512466
loop_
_publ_author_name
'Sayanti Dattaa'
'Dipravath Kumar Setha'
'Sudeshna Gangopadhyayb'
'Parimal Karmakarb'
'Samaresh Bhattacharya'

_publ_section_title
;
 Nickel complexes of some thiosemicarbazones: Synthesis, structure,
 catalytic properties and cytotoxicity studies
;
_journal_name_full
;
Inorganica Chimica Acta
;
_journal_page_first 118
_journal_page_last 130
_journal_paper_doi 10.1016/j.ica.2012.05.034
_journal_volume 392
_journal_year 2012
_chemical_formula_sum 'C14 H14 N4 Ni O S'
_chemical_formula_weight 345.05
_chemical_name_systematic
;
 ?
;
_space_group_IT_number 14
_symmetry_cell_setting monoclinic
_symmetry_space_group_name_Hall '-P 2ybc'
_symmetry_space_group_name_H-M 'P 1 21/c 1'
_atom_sites_solution_hydrogens geom
_atom_sites_solution_primary direct
_atom_sites_solution_secondary difmap
_audit_creation_method SHELXL-97
_cell_angle_alpha 90.00
_cell_angle_beta 93.636(2)
_cell_angle_gamma 90.00
_cell_formula_units_Z 4
_cell_length_a 8.0988(3)
_cell_length_b 7.1970(2)
_cell_length_c 25.3321(8)
_cell_measurement_temperature 296(2)
_cell_volume 1473.56(8)
_computing_cell_refinement 'BRUKER AXS SMART 2'
_computing_data_collection 'BRUKER AXS SMART 2'
_computing_data_reduction 'BRUKER AXS SAINT'
_computing_molecular_graphics 'BRUKER SHELXLTL'
_computing_publication_material 'MERCURY 1.4'
_computing_structure_refinement 'SHELXL-97 (Sheldrick, 1997)'
_computing_structure_solution 'SHELXS-97 (Sheldrick, 2008)'
_diffrn_ambient_temperature 296(2)
_diffrn_measured_fraction_theta_full 0.995
_diffrn_measured_fraction_theta_max 0.995
_diffrn_measurement_device_type 'CCD AREA DETECTOR'
_diffrn_measurement_method 'Phi and omega scan'
_diffrn_radiation_monochromator graphite
_diffrn_radiation_source 'fine-focus sealed tube'
_diffrn_radiation_type MoK\a
_diffrn_radiation_wavelength 0.71073
_diffrn_reflns_av_R_equivalents 0.0704
_diffrn_reflns_av_sigmaI/netI 0.0506
_diffrn_reflns_limit_h_max 10
_diffrn_reflns_limit_h_min -10
_diffrn_reflns_limit_k_max 9
_diffrn_reflns_limit_k_min -9
_diffrn_reflns_limit_l_max 32
_diffrn_reflns_limit_l_min -32
_diffrn_reflns_number 21400
_diffrn_reflns_theta_full 27.44
_diffrn_reflns_theta_max 27.44
_diffrn_reflns_theta_min 2.52
_exptl_absorpt_coefficient_mu 1.461
_exptl_absorpt_correction_T_max 0.747
_exptl_absorpt_correction_T_min 0.732
_exptl_absorpt_correction_type multi-scan
_exptl_absorpt_process_details SADABS
_exptl_crystal_colour Orange
_exptl_crystal_density_diffrn 1.555
_exptl_crystal_density_method 'not measured'
_exptl_crystal_description Block
_exptl_crystal_F_000 712.0
_exptl_crystal_size_max 0.22
_exptl_crystal_size_mid 0.20
_exptl_crystal_size_min 0.19
_refine_diff_density_max 0.376
_refine_diff_density_min -0.341
_refine_diff_density_rms 0.070
_refine_ls_extinction_method none
_refine_ls_goodness_of_fit_ref 1.036
_refine_ls_hydrogen_treatment constr
_refine_ls_matrix_type full
_refine_ls_number_parameters 191
_refine_ls_number_reflns 3347
_refine_ls_number_restraints 0
_refine_ls_restrained_S_all 1.036
_refine_ls_R_factor_all 0.0792
_refine_ls_R_factor_gt 0.0466
_refine_ls_shift/su_max 0.001
_refine_ls_shift/su_mean 0.000
_refine_ls_structure_factor_coef Fsqd
_refine_ls_weighting_details 'calc w=1/[\s^2^(Fo^2^)+(0.0561P)^2^+0.0745P] where P=(Fo^2^+2Fc^2^)/3'
_refine_ls_weighting_scheme calc
_refine_ls_wR_factor_gt 0.1023
_refine_ls_wR_factor_ref 0.1150
_reflns_number_gt 2305
_reflns_number_total 3347
_reflns_threshold_expression >2sigma(I)
_cod_data_source_file ICA-2012-392-118-130-3.cif
_cod_data_source_block sd1
_cod_depositor_comments
;
The following automatic conversions were performed:

'_exptl_absorpt_correction_type' value 'Multi-scan' changed to
'multi-scan' according to the built-in table from CIF Core dictionary
named 'cif_core.dic' version 2.4.1 from 2010-06-29.

Automatic conversion script
Id: cif_fix_values 1891 2012-01-12 08:04:46Z andrius 
;
_cod_original_sg_symbol_H-M 'P 21/c'
_cod_database_code 1512466

loop_
_symmetry_equiv_pos_as_xyz
'x, y, z'
'-x, y+1/2, -z+1/2'
'-x, -y, -z'
'x, -y-1/2, z-1/2'

loop_
_atom_site_label
_atom_site_type_symbol
_atom_site_fract_x
_atom_site_fract_y
_atom_site_fract_z
_atom_site_U_iso_or_equiv
_atom_site_adp_type
_atom_site_occupancy
_atom_site_symmetry_multiplicity
_atom_site_calc_flag
_atom_site_refinement_flags
Ni1 Ni 0.50833(4) 0.51743(6) 0.398324(16) 0.04008(16) Uani 1 1 d .
S2 S 0.72605(10) 0.63405(13) 0.43714(4) 0.0534(3) Uani 1 1 d .
N4 N 0.3771(3) 0.7176(4) 0.42340(11) 0.0437(7) Uani 1 1 d .
N3 N 1.0193(3) 0.4707(4) 0.43649(12) 0.0558(8) Uani 1 1 d .
H00A H 1.0875 0.3852 0.4285 0.067 Uiso 1 1 calc R
H00B H 1.0534 0.5630 0.4558 0.067 Uiso 1 1 calc R
C02 C 0.8573(4) 0.4599(5) 0.41862(13) 0.0427(8) Uani 1 1 d .
N2 N 0.8096(3) 0.3192(4) 0.38960(10) 0.0454(7) Uani 1 1 d .
C04 C 0.4292(4) 0.1953(5) 0.31259(12) 0.0432(8) Uani 1 1 d .
C05 C 0.5939(4) 0.1976(5) 0.33893(13) 0.0438(8) Uani 1 1 d .
N1 N 0.6410(3) 0.3290(4) 0.37228(10) 0.0400(6) Uani 1 1 d .
C3VT C 0.2992(4) 0.3082(5) 0.32835(12) 0.0435(8) Uani 1 1 d .
C30E C 0.1736(5) 0.9973(6) 0.4560(2) 0.0765(14) Uani 1 1 d .
H30E H 0.1059 1.0922 0.4670 0.092 Uiso 1 1 calc R
C31E C 0.2428(5) 0.0773(7) 0.24114(15) 0.0689(12) Uani 1 1 d .
H31E H 0.2251 0.0014 0.2116 0.083 Uiso 1 1 calc R
C32E C 0.1723(5) 0.9488(6) 0.4039(2) 0.0718(13) Uani 1 1 d .
H32E H 0.1026 1.0098 0.3789 0.086 Uiso 1 1 calc R
C33E C 0.7144(4) 0.0465(6) 0.32614(18) 0.0695(12) Uani 1 1 d .
H33A H 0.7691 0.0801 0.2950 0.104 Uiso 1 1 calc R
H33B H 0.6556 -0.0681 0.3200 0.104 Uiso 1 1 calc R
H33C H 0.7950 0.0314 0.3553 0.104 Uiso 1 1 calc R
C34E C 0.3940(4) 0.0822(6) 0.26802(16) 0.0628(11) Uani 1 1 d .
H34E H 0.4778 0.0073 0.2563 0.075 Uiso 1 1 calc R
C35E C 0.1161(4) 0.1861(6) 0.25823(14) 0.0595(10) Uani 1 1 d .
H35E H 0.0119 0.1817 0.2406 0.071 Uiso 1 1 calc R
C36E C 0.2752(4) 0.8085(5) 0.38849(15) 0.0592(10) Uani 1 1 d .
H36E H 0.2738 0.7761 0.3529 0.071 Uiso 1 1 calc R
C37E C 0.2758(5) 0.9043(6) 0.49147(18) 0.0690(11) Uani 1 1 d .
H37E H 0.2775 0.9338 0.5272 0.083 Uiso 1 1 calc R
C38E C 0.1432(4) 0.2995(5) 0.30075(13) 0.0529(9) Uani 1 1 d .
H38E H 0.0572 0.3726 0.3118 0.064 Uiso 1 1 calc R
C39E C 0.3758(4) 0.7676(5) 0.47436(14) 0.0526(9) Uani 1 1 d .
H39E H 0.4460 0.7063 0.4991 0.063 Uiso 1 1 calc R
O1 O 0.3141(3) 0.4224(4) 0.36900(10) 0.0546(6) Uani 1 1 d .

loop_
_atom_site_aniso_label
_atom_site_aniso_U_11
_atom_site_aniso_U_22
_atom_site_aniso_U_33
_atom_site_aniso_U_23
_atom_site_aniso_U_13
_atom_site_aniso_U_12
Ni1 0.0321(2) 0.0418(3) 0.0465(3) -0.0045(2) 0.00381(16) 0.00411(18)
S2 0.0385(4) 0.0495(6) 0.0715(6) -0.0156(5) -0.0019(4) 0.0033(4)
N4 0.0371(14) 0.0402(17) 0.0541(17) 0.0015(13) 0.0048(12) 0.0024(12)
N3 0.0343(14) 0.066(2) 0.0667(19) -0.0172(15) -0.0025(13) 0.0054(14)
C02 0.0353(16) 0.048(2) 0.0450(18) -0.0003(16) 0.0033(13) 0.0037(14)
N2 0.0301(13) 0.0499(19) 0.0562(17) -0.0066(15) 0.0017(11) 0.0043(12)
C04 0.0370(16) 0.046(2) 0.0477(18) -0.0078(16) 0.0095(13) -0.0030(15)
C05 0.0369(16) 0.040(2) 0.055(2) -0.0060(16) 0.0100(14) -0.0004(14)
N1 0.0319(13) 0.0435(17) 0.0452(15) 0.0003(13) 0.0067(11) 0.0002(11)
C3VT 0.0396(17) 0.046(2) 0.0457(18) -0.0017(16) 0.0058(14) -0.0051(15)
C30E 0.071(3) 0.044(3) 0.119(4) 0.008(3) 0.039(3) 0.014(2)
C31E 0.054(2) 0.091(3) 0.062(2) -0.034(2) 0.0042(19) -0.014(2)
C32E 0.055(2) 0.057(3) 0.104(4) 0.029(3) 0.006(2) 0.012(2)
C33E 0.051(2) 0.061(3) 0.096(3) -0.031(2) 0.004(2) 0.0098(19)
C34E 0.049(2) 0.066(3) 0.076(3) -0.027(2) 0.0166(19) -0.0095(19)
C35E 0.046(2) 0.074(3) 0.058(2) -0.008(2) -0.0007(16) -0.0052(19)
C36E 0.054(2) 0.055(3) 0.069(2) 0.012(2) 0.0027(18) 0.0061(19)
C37E 0.076(3) 0.053(3) 0.082(3) -0.011(2) 0.029(2) 0.004(2)
C38E 0.0378(18) 0.061(3) 0.060(2) -0.0057(19) 0.0027(15) 0.0015(17)
C39E 0.057(2) 0.044(2) 0.058(2) -0.0018(18) 0.0119(17) 0.0052(17)
O1 0.0334(11) 0.0663(18) 0.0638(15) -0.0245(13) 0.0006(10) 0.0066(11)

loop_
_atom_type_symbol
_atom_type_description
_atom_type_scat_dispersion_real
_atom_type_scat_dispersion_imag
_atom_type_scat_source
C C 0.0033 0.0016 'International Tables Vol C Tables 4.2.6.8 and 6.1.1.4'
H H 0.0000 0.0000 'International Tables Vol C Tables 4.2.6.8 and 6.1.1.4'
N N 0.0061 0.0033 'International Tables Vol C Tables 4.2.6.8 and 6.1.1.4'
O O 0.0106 0.0060 'International Tables Vol C Tables 4.2.6.8 and 6.1.1.4'
S S 0.1246 0.1234 'International Tables Vol C Tables 4.2.6.8 and 6.1.1.4'
Ni Ni 0.3393 1.1124 'International Tables Vol C Tables 4.2.6.8 and 6.1.1.4'

loop_
_geom_angle_atom_site_label_1
_geom_angle_atom_site_label_2
_geom_angle_atom_site_label_3
_geom_angle
O1 Ni1 N1 94.79(11)
O1 Ni1 N4 86.29(11)
N1 Ni1 N4 177.72(11)
O1 Ni1 S2 176.06(8)
N1 Ni1 S2 88.38(8)
N4 Ni1 S2 90.63(8)
C02 S2 Ni1 95.40(12)
C39E N4 C36E 117.5(3)
C39E N4 Ni1 123.9(2)
C36E N4 Ni1 118.5(2)
C02 N3 H00A 120.0
C02 N3 H00B 120.0
H00A N3 H00B 120.0
N2 C02 N3 118.6(3)
N2 C02 S2 123.7(2)
N3 C02 S2 117.7(3)
C02 N2 N1 112.7(3)
C34E C04 C3VT 116.4(3)
C34E C04 C05 120.6(3)
C3VT C04 C05 123.0(3)
N1 C05 C04 121.7(3)
N1 C05 C33E 119.6(3)
C04 C05 C33E 118.7(3)
C05 N1 N2 113.7(3)
C05 N1 Ni1 126.9(2)
N2 N1 Ni1 119.4(2)
O1 C3VT C38E 116.8(3)
O1 C3VT C04 123.3(3)
C38E C3VT C04 119.9(3)
C37E C30E C32E 118.8(4)
C37E C30E H30E 120.6
C32E C30E H30E 120.6
C34E C31E C35E 119.3(3)
C34E C31E H31E 120.3
C35E C31E H31E 120.3
C30E C32E C36E 119.4(4)
C30E C32E H32E 120.3
C36E C32E H32E 120.3
C05 C33E H33A 109.5
C05 C33E H33B 109.5
H33A C33E H33B 109.5
C05 C33E H33C 109.5
H33A C33E H33C 109.5
H33B C33E H33C 109.5
C31E C34E C04 123.1(3)
C31E C34E H34E 118.5
C04 C34E H34E 118.5
C38E C35E C31E 120.2(3)
C38E C35E H35E 119.9
C31E C35E H35E 119.9
N4 C36E C32E 121.9(4)
N4 C36E H36E 119.1
C32E C36E H36E 119.1
C30E C37E C39E 119.6(4)
C30E C37E H37E 120.2
C39E C37E H37E 120.2
C35E C38E C3VT 121.1(3)
C35E C38E H38E 119.5
C3VT C38E H38E 119.5
N4 C39E C37E 122.8(4)
N4 C39E H39E 118.6
C37E C39E H39E 118.6
C3VT O1 Ni1 125.8(2)

loop_
_geom_bond_atom_site_label_1
_geom_bond_atom_site_label_2
_geom_bond_distance
Ni1 O1 1.829(2)
Ni1 N1 1.876(3)
Ni1 N4 1.922(3)
Ni1 S2 2.1355(9)
S2 C02 1.728(3)
N4 C39E 1.341(4)
N4 C36E 1.341(4)
N3 C02 1.363(4)
N3 H00A 0.8600
N3 H00B 0.8600
C02 N2 1.296(4)
N2 N1 1.409(3)
C04 C34E 1.406(5)
C04 C3VT 1.408(4)
C04 C05 1.454(4)
C05 N1 1.308(4)
C05 C33E 1.510(4)
C3VT O1 1.317(4)
C3VT C38E 1.406(4)
C30E C37E 1.359(6)
C30E C32E 1.365(6)
C30E H30E 0.9300
C31E C34E 1.363(5)
C31E C35E 1.383(5)
C31E H31E 0.9300
C32E C36E 1.381(5)
C32E H32E 0.9300
C33E H33A 0.9600
C33E H33B 0.9600
C33E H33C 0.9600
C34E H34E 0.9300
C35E C38E 1.358(5)
C35E H35E 0.9300
C36E H36E 0.9300
C37E C39E 1.362(5)
C37E H37E 0.9300
C38E H38E 0.9300
C39E H39E 0.9300
